data_2002496
loop_
_publ_author_name
'Mueller-Buschbaum, Hk'
'Kobel, M'

_publ_section_title
;
Ein neuer Strukturtyp der Oxovanadate M V2 O6: Ni V2 O6
;
_journal_name_full
;
Zeitschrift fuer Anorganische und Allgemeine Chemie
;
_journal_page_first 23
_journal_page_last 28
_journal_paper_doi 10.1002/zaac.19915960104
_journal_volume 596
_journal_year 1991
_chemical_formula_structural 'Ni (V2 O6)'
_chemical_formula_sum 'Ni O6 V2'
_chemical_name_systematic 'Nickel divanadate'
_space_group_IT_number 2
_symmetry_cell_setting triclinic
_symmetry_Int_Tables_number 2
_symmetry_space_group_name_Hall '-P 1'
_symmetry_space_group_name_H-M 'P -1'
_cell_angle_alpha 90.24(6)
_cell_angle_beta 94.10(6)
_cell_angle_gamma 102.15(6)
_cell_formula_units_Z 3
_cell_length_a 7.128(5)
_cell_length_b 8.820(5)
_cell_length_c 4.793(3)
_cell_volume 293.8
_refine_ls_R_factor_all 0.04
_cod_database_code 2002496

loop_
_symmetry_equiv_pos_as_xyz
x,y,z
-x,-y,-z

loop_
_atom_site_label
_atom_site_type_symbol
_atom_site_symmetry_multiplicity
_atom_site_Wyckoff_symbol
_atom_site_fract_x
_atom_site_fract_y
_atom_site_fract_z
_atom_site_occupancy
_atom_site_attached_hydrogens
_atom_site_calc_flag
Ni1 Ni2+ 1 c 0. 0.5 0. 1. 0 d
Ni2 Ni2+ 2 i 0.0163(1) 0.1678(1) 0.0138(2) 1. 0 d
V1 V5+ 2 i 0.7138(1) 0.9689(1) 0.4562(2) 1. 0 d
V2 V5+ 2 i 0.7141(1) 0.6072(1) 0.4534(2) 1. 0 d
V3 V5+ 2 i 0.5817(1) 0.2631(1) 0.1177(2) 1. 0 d
O1 O2- 2 i 0.1650(7) 0.4904(5) 0.3481(10) 1. 0 d
O2 O2- 2 i 0.8477(6) 0.6395(5) 0.1676(9) 1. 0 d
O3 O2- 2 i 0.1761(6) 0.6977(5) 0.8890(9) 1. 0 d
O4 O2- 2 i 0.1537(6) 0.0187(5) 0.8313(9) 1. 0 d
O5 O2- 2 i 0.1665(7) 0.8923(6) 0.3439(10) 1. 0 d
O6 O2- 2 i 0.7900(6) 0.7997(5) 0.6362(9) 1. 0 d
O7 O2- 2 i 0.4780(6) 0.9146(5) 0.7048(9) 1. 0 d
O8 O2- 2 i 0.4761(6) 0.5784(5) 0.7051(9) 1. 0 d
O9 O2- 2 i 0.5255(7) 0.7541(5) 0.2078(9) 1. 0 d

loop_
_atom_type_symbol
_atom_type_oxidation_number
Ni2+ 2.000
V5+ 5.000
O2- -2.000
